data_7231429
loop_
_publ_author_name
'Collings, Ines E.'
'Manna, Rudra Sekhar'
'Tsirlin, Alexander A.'
'Bykov, Maxim'
'Bykova, Elena'
'Hanfland, Michael'
'Gegenwart, Philipp'
'van Smaalen, Sander'
'Dubrovinsky, Leonid'
'Dubrovinskaia, Natalia'

_publ_section_title
;
 Pressure dependence of spin canting in ammonium metal formate
 antiferromagnets.
;
_journal_issue 37
_journal_name_full 'Physical chemistry chemical physics : PCCP'
_journal_page_first 24465
_journal_page_last 24476
_journal_paper_doi 10.1039/c8cp03761b
_journal_volume 20
_journal_year 2018
_chemical_formula_moiety 'C6 H6 Fe2 O12, N2 H8'
_chemical_formula_sum 'C6 H14 Fe2 N2 O12'
_chemical_formula_weight 417.89
_space_group_crystal_system monoclinic
_space_group_IT_number 4
_space_group_name_Hall 'P 2yb'
_space_group_name_H-M_alt 'P 1 21 1'
_symmetry_space_group_name_Hall 'P 2yb'
_symmetry_space_group_name_H-M 'P 1 21 1'
_atom_sites_solution_hydrogens geom
_audit_creation_method SHELXL-2016/6
_audit_update_record
;
2018-08-09 deposited with the CCDC.
2018-08-22 downloaded from the CCDC.
;
_cell_angle_alpha 90
_cell_angle_beta 90.05(5)
_cell_angle_gamma 90
_cell_formula_units_Z 2
_cell_length_a 6.558(6)
_cell_length_b 6.9977(19)
_cell_length_c 13.697(4)
_cell_measurement_reflns_used 183
_cell_measurement_temperature 293(2)
_cell_measurement_theta_max 8.4640
_cell_measurement_theta_min 1.7310
_cell_volume 628.6(6)
_computing_cell_refinement 'CrysAlisPro (Agilent Technologies, 2013)'
_computing_data_reduction 'CrysAlisPro (Agilent Technologies, 2013)'
_computing_molecular_graphics 'SHELXLE-2011 (Huebschle, 2011)'
_computing_structure_refinement 'SHELXL-2016/6 (Sheldrick, 2016)'
_computing_structure_solution 'SHELXT-2015 (Sheldrick, 2015)'
_diffrn_ambient_pressure '2.8 GPa'
_diffrn_ambient_temperature 293(2)
_diffrn_measured_fraction_theta_full 0.686
_diffrn_measured_fraction_theta_max 0.686
_diffrn_measurement_device_type 'P02.2 beamline, DESY'
_diffrn_measurement_method 'omega scans'
_diffrn_radiation_type synchrotron
_diffrn_radiation_wavelength 0.29464
_diffrn_reflns_av_unetI/netI 0.1312
_diffrn_reflns_Laue_measured_fraction_full 0.686
_diffrn_reflns_Laue_measured_fraction_max 0.686
_diffrn_reflns_limit_h_max 6
_diffrn_reflns_limit_h_min -6
_diffrn_reflns_limit_k_max 6
_diffrn_reflns_limit_k_min -6
_diffrn_reflns_limit_l_max 13
_diffrn_reflns_limit_l_min -13
_diffrn_reflns_number 984
_diffrn_reflns_point_group_measured_fraction_full 0.660
_diffrn_reflns_point_group_measured_fraction_max 0.660
_diffrn_reflns_theta_full 8.463
_diffrn_reflns_theta_max 8.463
_diffrn_reflns_theta_min 1.725
_diffrn_source synchrotron
_exptl_absorpt_coefficient_mu 0.224
_exptl_absorpt_correction_T_max 1.792
_exptl_absorpt_correction_T_min 0.680
_exptl_absorpt_correction_type multi-scan
_exptl_absorpt_process_details
;
CrysAlisPro 1.171.38.46 (Rigaku Oxford Diffraction, 2015)
Empirical absorption correction using spherical harmonics,
 implemented in SCALE3 ABSPACK scaling algorithm.
;
_exptl_crystal_colour colourless
_exptl_crystal_density_diffrn 2.208
_exptl_crystal_description block
_exptl_crystal_F_000 408
_exptl_crystal_size_max 0.030
_exptl_crystal_size_mid 0.030
_exptl_crystal_size_min 0.020
_refine_diff_density_max 0.995
_refine_diff_density_min -1.006
_refine_diff_density_rms 0.193
_refine_ls_abs_structure_details
;
 Classical Flack method preferred over Parsons because s.u. lower.
;
_refine_ls_abs_structure_Flack 1.8(7)
_refine_ls_extinction_method none
_refine_ls_goodness_of_fit_ref 1.311
_refine_ls_hydrogen_treatment mixed
_refine_ls_matrix_type full
_refine_ls_number_parameters 71
_refine_ls_number_reflns 984
_refine_ls_number_restraints 1
_refine_ls_restrained_S_all 1.310
_refine_ls_R_factor_all 0.1675
_refine_ls_R_factor_gt 0.0883
_refine_ls_shift/su_max 0.000
_refine_ls_shift/su_mean 0.000
_refine_ls_structure_factor_coef Fsqd
_refine_ls_weighting_details 'w=1/[\s^2^(Fo^2^)+(0.1000P)^2^] where P=(Fo^2^+2Fc^2^)/3'
_refine_ls_weighting_scheme calc
_refine_ls_wR_factor_gt 0.2026
_refine_ls_wR_factor_ref 0.2461
_reflns_Friedel_coverage 0.739
_reflns_Friedel_fraction_full 0.628
_reflns_Friedel_fraction_max 0.628
_reflns_number_gt 504
_reflns_number_total 984
_reflns_threshold_expression 'I > 2\s(I)'
_cod_data_source_file c8cp03761b2.cif
_cod_data_source_block AFeF_c3_p01
_cod_depositor_comments 'Adding full bibliography for 7231402--7231432.cif.'
_cod_original_cell_volume 628.5(6)
_cod_database_code 7231429
_shelx_shelxl_version_number 2016/6
_shelx_space_group_comment
;
The symmetry employed for this shelxl refinement is uniquely defined
by the following loop, which should always be used as a source of
symmetry information in preference to the above space-group names.
They are only intended as comments.
;

loop_
_space_group_symop_operation_xyz
'x, y, z'
'-x, y+1/2, -z'

loop_
_atom_site_label
_atom_site_type_symbol
_atom_site_fract_x
_atom_site_fract_y
_atom_site_fract_z
_atom_site_U_iso_or_equiv
_atom_site_adp_type
_atom_site_occupancy
_atom_site_site_symmetry_order
_atom_site_calc_flag
_atom_site_refinement_flags_posn
_atom_site_refinement_flags_adp
Fe1 Fe 0.6380(13) 0.7141(12) 0.8522(5) 0.047(2) Uiso 1 1 d . .
Fe2 Fe 1.1355(12) 1.2193(11) 0.6481(5) 0.044(2) Uiso 1 1 d . .
O1 O 1.072(8) 1.087(5) 0.782(3) 0.066(3) Uiso 1 1 d . U
O2 O 0.507(8) 0.939(4) 0.935(3) 0.066(3) Uiso 1 1 d . U
O3 O 0.349(8) 0.587(5) 0.863(3) 0.066(3) Uiso 1 1 d . U
O4 O 0.722(8) 0.601(5) 0.980(3) 0.066(3) Uiso 1 1 d . U
O5 O 0.766(8) 0.476(5) 0.788(3) 0.066(3) Uiso 1 1 d . U
O6 O 0.417(7) 1.082(6) 0.640(3) 0.066(3) Uiso 1 1 d . U
O7 O 0.921(8) 0.845(6) 0.860(3) 0.066(3) Uiso 1 1 d . U
O8 O 0.275(8) 0.446(5) 0.725(4) 0.066(3) Uiso 1 1 d . U
O9 O 0.852(8) 0.342(5) 0.635(3) 0.066(3) Uiso 1 1 d . U
O10 O 0.995(7) 1.004(4) 0.572(3) 0.066(3) Uiso 1 1 d . U
O11 O 0.561(7) 0.844(5) 0.715(3) 0.066(3) Uiso 1 1 d . U
O12 O 1.220(8) 1.335(4) 0.510(3) 0.066(3) Uiso 1 1 d . U
C1 C 1.100(10) 1.350(9) 0.448(5) 0.066(3) Uiso 1 1 d . U
H1C1 H 1.071029 1.241955 0.411506 0.079 Uiso 1 1 calc R U
C2 C 0.528(11) 1.017(8) 0.712(5) 0.066(3) Uiso 1 1 d . U
H1C2 H 0.581223 1.099103 0.758873 0.079 Uiso 1 1 calc R U
C3 C 1.042(12) 0.920(8) 0.800(5) 0.066(3) Uiso 1 1 d . U
H1C3 H 1.119309 0.834379 0.763237 0.066(3) Uiso 1 1 calc R U
C5 C 0.758(12) 0.451(7) 0.695(5) 0.066(3) Uiso 1 1 d . U
H1C5 H 0.662292 0.529554 0.665328 0.079 Uiso 1 1 calc R U
C6 C 0.379(11) 1.086(9) 0.947(5) 0.066(3) Uiso 1 1 d . U
H1C6 H 0.368818 1.178374 0.898685 0.079 Uiso 1 1 calc R U
C4 C 0.251(12) 0.481(7) 0.811(5) 0.066(3) Uiso 1 1 d . U
H1C4 H 0.142426 0.419354 0.841528 0.079 Uiso 1 1 calc R U
N1 N 0.629(7) 0.205(7) 0.460(3) 0.066(3) Uiso 1 1 d . U
N2 N 0.133(7) 0.708(7) 1.027(3) 0.066(3) Uiso 1 1 d . U

loop_
_atom_type_symbol
_atom_type_description
_atom_type_scat_dispersion_real
_atom_type_scat_dispersion_imag
_atom_type_scat_source
C C -0.0010 0.0002 'International Tables Vol C Tables 4.2.6.8 and 6.1.1.4'
H H 0.0000 0.0000 'International Tables Vol C Tables 4.2.6.8 and 6.1.1.4'
N N -0.0010 0.0005 'International Tables Vol C Tables 4.2.6.8 and 6.1.1.4'
O O -0.0009 0.0009 'International Tables Vol C Tables 4.2.6.8 and 6.1.1.4'
Fe Fe 0.1071 0.1589 'International Tables Vol C Tables 4.2.6.8 and 6.1.1.4'

loop_
_geom_angle_atom_site_label_1
_geom_angle_atom_site_label_2
_geom_angle_atom_site_label_3
_geom_angle
_geom_angle_site_symmetry_1
_geom_angle_site_symmetry_3
O4 Fe1 O5 86.4(17) . .
O4 Fe1 O7 83.2(19) . .
O5 Fe1 O7 91(2) . .
O4 Fe1 O3 91.0(19) . .
O5 Fe1 O3 93.2(19) . .
O7 Fe1 O3 172.7(18) . .
O4 Fe1 O2 86.5(18) . .
O5 Fe1 O2 172.6(17) . .
O7 Fe1 O2 90.4(19) . .
O3 Fe1 O2 84.9(19) . .
O4 Fe1 O11 177(2) . .
O5 Fe1 O11 93.9(15) . .
O7 Fe1 O11 94.0(17) . .
O3 Fe1 O11 91.8(16) . .
O2 Fe1 O11 93.4(16) . .
O10 Fe2 O9 81.7(18) . 1_565
O10 Fe2 O6 91.9(17) . 1_655
O9 Fe2 O6 171.5(17) 1_565 1_655
O10 Fe2 O1 91.7(16) . .
O9 Fe2 O1 94.7(18) 1_565 .
O6 Fe2 O1 91.0(18) 1_655 .
O10 Fe2 O8 178.6(17) . 1_665
O9 Fe2 O8 97.1(19) 1_565 1_665
O6 Fe2 O8 89(2) 1_655 1_665
O1 Fe2 O8 89.1(18) . 1_665
O10 Fe2 O12 86.9(18) . .
O9 Fe2 O12 90.0(18) 1_565 .
O6 Fe2 O12 84.1(17) 1_655 .
O1 Fe2 O12 174.9(17) . .
O8 Fe2 O12 92.4(17) 1_665 .
C3 O1 Fe2 129(4) . .
C6 O2 Fe1 153(4) . .
C4 O3 Fe1 134(5) . .
C6 O4 Fe1 127(4) 2_647 .
C5 O5 Fe1 121(4) . .
C2 O6 Fe2 128(4) . 1_455
C3 O7 Fe1 135(4) . .
C4 O8 Fe2 125(4) . 1_445
C5 O9 Fe2 129(4) . 1_545
C1 O10 Fe2 162(4) 2_746 .
C2 O11 Fe1 120(4) . .
C1 O12 Fe2 120(5) . .
O12 C1 O10 125(6) . 2_756
O11 C2 O6 118(6) . .
O1 C3 O7 129(7) . .
O5 C5 O9 134(6) . .
O4 C6 O2 121(6) 2_657 .
O3 C4 O8 128(7) . .

loop_
_geom_bond_atom_site_label_1
_geom_bond_atom_site_label_2
_geom_bond_distance
_geom_bond_site_symmetry_2
Fe1 O4 1.99(4) .
Fe1 O5 2.06(4) .
Fe1 O7 2.07(5) .
Fe1 O3 2.10(5) .
Fe1 O2 2.13(4) .
Fe1 O11 2.14(4) .
Fe2 O10 2.05(4) .
Fe2 O9 2.05(5) 1_565
Fe2 O6 2.09(5) 1_655
Fe2 O1 2.10(4) .
Fe2 O8 2.11(4) 1_665
Fe2 O12 2.13(4) .
O1 C3 1.21(5) .
O2 C6 1.33(6) .
O3 C4 1.21(7) .
O4 C6 1.21(7) 2_647
O5 C5 1.28(7) .
O6 C2 1.30(6) .
O7 C3 1.27(8) .
O8 C4 1.23(7) .
O9 C5 1.29(7) .
O10 C1 1.28(6) 2_746
O11 C2 1.23(5) .
O12 C1 1.15(8) .
